data_1507912
loop_
_publ_author_name
'Liu, Lu'
'Li, Xiaoli'
'Xu, Chunying'
'Han, Gang'
'Zhao, Ying'
'Hou, Hongwei'
'Fan, Yaoting'

_publ_section_title
;
 Construction of six coordination networks based on a flexible
 bis(methylbenzimidazole) ligand and isomeric benzenedicarboxylates
;
_journal_name_full
;
Inorganica Chimica Acta
;
_journal_page_first 66
_journal_page_last 74
_journal_paper_doi 10.1016/j.ica.2012.04.043
_journal_volume 391
_journal_year 2012
_chemical_formula_moiety 'C27 H24 Co N4 O4'
_chemical_formula_sum 'C27 H24 Co N4 O4'
_chemical_formula_weight 527.43
_space_group_IT_number 2
_symmetry_cell_setting triclinic
_symmetry_space_group_name_Hall '-P 1'
_symmetry_space_group_name_H-M 'P -1'
_atom_sites_solution_hydrogens geom
_atom_sites_solution_primary direct
_atom_sites_solution_secondary difmap
_cell_angle_alpha 65.19(3)
_cell_angle_beta 83.34(3)
_cell_angle_gamma 67.74(3)
_cell_formula_units_Z 2
_cell_length_a 10.863(2)
_cell_length_b 11.288(2)
_cell_length_c 11.561(2)
_cell_measurement_reflns_used 0
_cell_measurement_temperature 293(2)
_cell_measurement_theta_max 29.1292
_cell_measurement_theta_min 1.9394
_cell_volume 1189.3(5)
_computing_structure_refinement 'SHELXL-97 (Sheldrick, 1997)'
_computing_structure_solution 'SHELXS-97 (Sheldrick, 1990)'
_diffrn_ambient_temperature 293(2)
_diffrn_measured_fraction_theta_full 0.995
_diffrn_measured_fraction_theta_max 0.995
_diffrn_radiation_monochromator graphite
_diffrn_radiation_source 'fine-focus sealed tube'
_diffrn_radiation_type MoK\a
_diffrn_radiation_wavelength 0.71073
_diffrn_reflns_av_R_equivalents 0.0198
_diffrn_reflns_av_sigmaI/netI 0.0214
_diffrn_reflns_limit_h_max 12
_diffrn_reflns_limit_h_min -12
_diffrn_reflns_limit_k_max 13
_diffrn_reflns_limit_k_min -13
_diffrn_reflns_limit_l_max 13
_diffrn_reflns_limit_l_min -13
_diffrn_reflns_number 11895
_diffrn_reflns_theta_full 25.00
_diffrn_reflns_theta_max 25.00
_diffrn_reflns_theta_min 1.94
_exptl_absorpt_coefficient_mu 0.764
_exptl_absorpt_correction_T_max 0.0000
_exptl_absorpt_correction_T_min 0.0000
_exptl_absorpt_correction_type multi-scan
_exptl_crystal_density_diffrn 1.473
_exptl_crystal_density_method 'not measured'
_exptl_crystal_F_000 546
_exptl_crystal_size_max 0.24
_exptl_crystal_size_mid 0.22
_exptl_crystal_size_min 0.18
_refine_diff_density_max 0.274
_refine_diff_density_min -0.236
_refine_diff_density_rms 0.048
_refine_ls_extinction_method none
_refine_ls_goodness_of_fit_ref 1.074
_refine_ls_hydrogen_treatment constr
_refine_ls_matrix_type full
_refine_ls_number_parameters 327
_refine_ls_number_reflns 4166
_refine_ls_number_restraints 0
_refine_ls_restrained_S_all 1.074
_refine_ls_R_factor_all 0.0331
_refine_ls_R_factor_gt 0.0312
_refine_ls_shift/su_max 0.090
_refine_ls_shift/su_mean 0.001
_refine_ls_structure_factor_coef Fsqd
_refine_ls_weighting_details 'calc w=1/[\s^2^(Fo^2^)+(0.0424P)^2^+0.5788P] where P=(Fo^2^+2Fc^2^)/3'
_refine_ls_weighting_scheme calc
_refine_ls_wR_factor_gt 0.0811
_refine_ls_wR_factor_ref 0.0825
_reflns_number_gt 3965
_reflns_number_total 4166
_reflns_threshold_expression >2sigma(I)
_cod_data_source_file ICA-2012-391-66-74-6.cif
_cod_data_source_block 6
_cod_original_cell_volume 1189.3(4)
_cod_database_code 1507912

loop_
_symmetry_equiv_pos_as_xyz
'x, y, z'
'-x, -y, -z'

loop_
_atom_site_label
_atom_site_type_symbol
_atom_site_fract_x
_atom_site_fract_y
_atom_site_fract_z
_atom_site_U_iso_or_equiv
_atom_site_adp_type
_atom_site_occupancy
_atom_site_symmetry_multiplicity
_atom_site_calc_flag
_atom_site_refinement_flags
Co1 Co 0.80116(2) 0.18154(3) 0.33675(2) 0.02470(10) Uani 1 1 d .
N1 N 0.64001(16) 0.35612(17) 0.32923(15) 0.0275(4) Uani 1 1 d .
N2 N 0.50929(16) 0.56648(17) 0.32216(15) 0.0280(4) Uani 1 1 d .
N3 N 0.22886(17) 0.86530(18) 0.00166(15) 0.0300(4) Uani 1 1 d .
N4 N 0.20849(16) 0.87441(16) -0.19115(15) 0.0265(3) Uani 1 1 d .
O1 O 0.77290(14) 0.02286(15) 0.48014(12) 0.0329(3) Uani 1 1 d .
O2 O 0.80863(16) 0.11305(16) 0.60531(15) 0.0406(4) Uani 1 1 d .
O3 O 1.02153(14) -0.18563(16) 0.66432(13) 0.0363(3) Uani 1 1 d .
O4 O 1.05821(15) -0.33506(17) 0.86870(15) 0.0456(4) Uani 1 1 d .
C1 C 0.7426(2) 0.5388(2) 0.2537(2) 0.0387(5) Uani 1 1 d .
H1A H 0.7915 0.5254 0.3250 0.058 Uiso 1 1 calc R
H1B H 0.7068 0.6368 0.1986 0.058 Uiso 1 1 calc R
H1C H 0.8009 0.4880 0.2073 0.058 Uiso 1 1 calc R
C2 C 0.63196(19) 0.4863(2) 0.30039(18) 0.0283(4) Uani 1 1 d .
C3 C 0.51490(19) 0.3518(2) 0.37284(17) 0.0270(4) Uani 1 1 d .
C4 C 0.4677(2) 0.2418(2) 0.41493(19) 0.0343(5) Uani 1 1 d .
H4 H 0.5210 0.1545 0.4162 0.041 Uiso 1 1 calc R
C5 C 0.3385(2) 0.2681(2) 0.4546(2) 0.0402(5) Uani 1 1 d .
H5 H 0.3040 0.1974 0.4822 0.048 Uiso 1 1 calc R
C6 C 0.2595(2) 0.3985(3) 0.4539(2) 0.0426(5) Uani 1 1 d .
H6 H 0.1739 0.4118 0.4829 0.051 Uiso 1 1 calc R
C7 C 0.3038(2) 0.5092(2) 0.4114(2) 0.0373(5) Uani 1 1 d .
H7 H 0.2503 0.5963 0.4108 0.045 Uiso 1 1 calc R
C8 C 0.43363(19) 0.4825(2) 0.36974(18) 0.0282(4) Uani 1 1 d .
C9 C 0.4624(2) 0.7166(2) 0.29328(19) 0.0321(4) Uani 1 1 d .
H9A H 0.5362 0.7390 0.3061 0.038 Uiso 1 1 calc R
H9B H 0.3950 0.7374 0.3520 0.038 Uiso 1 1 calc R
C10 C 0.4044(2) 0.8080(2) 0.15711(19) 0.0328(5) Uani 1 1 d .
H10A H 0.4657 0.7755 0.0994 0.039 Uiso 1 1 calc R
H10B H 0.3956 0.9037 0.1359 0.039 Uiso 1 1 calc R
C11 C 0.2685(2) 0.8065(2) 0.13698(19) 0.0355(5) Uani 1 1 d .
H11A H 0.2716 0.7107 0.1773 0.043 Uiso 1 1 calc R
H11B H 0.2021 0.8601 0.1779 0.043 Uiso 1 1 calc R
C12 C 0.3209(2) 0.6375(2) -0.0203(2) 0.0388(5) Uani 1 1 d .
H12A H 0.2595 0.5938 0.0262 0.058 Uiso 1 1 calc R
H12B H 0.3952 0.6089 0.0357 0.058 Uiso 1 1 calc R
H12C H 0.3521 0.6097 -0.0895 0.058 Uiso 1 1 calc R
C13 C 0.25305(19) 0.7921(2) -0.07152(18) 0.0268(4) Uani 1 1 d .
C14 C 0.1635(2) 1.0052(2) -0.07577(19) 0.0304(4) Uani 1 1 d .
C15 C 0.1130(2) 1.1244(3) -0.0493(2) 0.0443(6) Uani 1 1 d .
H15 H 0.1215 1.1192 0.0320 0.053 Uiso 1 1 calc R
C16 C 0.0504(2) 1.2495(2) -0.1495(3) 0.0487(6) Uani 1 1 d .
H16 H 0.0156 1.3315 -0.1361 0.058 Uiso 1 1 calc R
C17 C 0.0378(2) 1.2562(2) -0.2709(3) 0.0455(6) Uani 1 1 d .
H17 H -0.0046 1.3431 -0.3366 0.055 Uiso 1 1 calc R
C18 C 0.0860(2) 1.1386(2) -0.2974(2) 0.0366(5) Uani 1 1 d .
H18 H 0.0758 1.1443 -0.3785 0.044 Uiso 1 1 calc R
C19 C 0.15060(19) 1.0108(2) -0.19638(19) 0.0275(4) Uani 1 1 d .
C20 C 0.78247(18) 0.0239(2) 0.58912(18) 0.0265(4) Uani 1 1 d .
C21 C 0.74355(19) -0.0858(2) 0.70021(17) 0.0249(4) Uani 1 1 d .
C22 C 0.6077(2) -0.0548(2) 0.71937(19) 0.0315(4) Uani 1 1 d .
H22 H 0.5466 0.0296 0.6641 0.038 Uiso 1 1 calc R
C23 C 0.5627(2) -0.1474(2) 0.8193(2) 0.0371(5) Uani 1 1 d .
H23 H 0.4719 -0.1250 0.8314 0.044 Uiso 1 1 calc R
C24 C 0.6524(2) -0.2729(2) 0.9008(2) 0.0387(5) Uani 1 1 d .
H24 H 0.6221 -0.3362 0.9670 0.046 Uiso 1 1 calc R
C25 C 0.7880(2) -0.3055(2) 0.8845(2) 0.0352(5) Uani 1 1 d .
H25 H 0.8483 -0.3902 0.9403 0.042 Uiso 1 1 calc R
C26 C 0.83453(19) -0.2116(2) 0.78462(18) 0.0274(4) Uani 1 1 d .
C27 C 0.9825(2) -0.2489(2) 0.77427(19) 0.0310(4) Uani 1 1 d .

loop_
_atom_site_aniso_label
_atom_site_aniso_U_11
_atom_site_aniso_U_22
_atom_site_aniso_U_33
_atom_site_aniso_U_23
_atom_site_aniso_U_13
_atom_site_aniso_U_12
Co1 0.02304(15) 0.02705(16) 0.02354(15) -0.01093(11) 0.00321(10) -0.00858(11)
N1 0.0252(8) 0.0298(9) 0.0283(8) -0.0144(7) 0.0031(7) -0.0084(7)
N2 0.0281(9) 0.0283(9) 0.0276(8) -0.0140(7) 0.0007(7) -0.0072(7)
N3 0.0328(9) 0.0343(9) 0.0243(8) -0.0129(7) 0.0001(7) -0.0122(8)
N4 0.0284(8) 0.0253(8) 0.0237(8) -0.0098(7) 0.0010(7) -0.0079(7)
O1 0.0371(8) 0.0373(8) 0.0232(7) -0.0099(6) 0.0042(6) -0.0161(7)
O2 0.0475(9) 0.0391(8) 0.0480(9) -0.0237(7) 0.0149(7) -0.0258(8)
O3 0.0265(7) 0.0479(9) 0.0342(8) -0.0156(7) 0.0083(6) -0.0166(7)
O4 0.0326(8) 0.0442(9) 0.0447(9) -0.0082(8) -0.0056(7) -0.0075(7)
C1 0.0348(12) 0.0396(12) 0.0471(13) -0.0213(10) 0.0076(10) -0.0165(10)
C2 0.0270(10) 0.0316(10) 0.0260(10) -0.0137(8) 0.0009(8) -0.0082(8)
C3 0.0245(10) 0.0323(10) 0.0223(9) -0.0111(8) -0.0006(7) -0.0079(8)
C4 0.0340(11) 0.0355(11) 0.0326(11) -0.0126(9) -0.0034(9) -0.0120(9)
C5 0.0337(12) 0.0465(13) 0.0396(12) -0.0115(10) -0.0004(9) -0.0201(11)
C6 0.0271(11) 0.0545(14) 0.0377(12) -0.0127(11) 0.0046(9) -0.0141(11)
C7 0.0278(11) 0.0400(12) 0.0330(11) -0.0121(10) 0.0017(9) -0.0044(9)
C8 0.0260(10) 0.0331(10) 0.0222(9) -0.0106(8) -0.0005(8) -0.0078(9)
C9 0.0349(11) 0.0310(10) 0.0338(11) -0.0193(9) -0.0032(9) -0.0074(9)
C10 0.0363(11) 0.0324(11) 0.0315(11) -0.0148(9) -0.0003(9) -0.0118(9)
C11 0.0377(12) 0.0459(12) 0.0232(10) -0.0145(9) 0.0017(9) -0.0152(10)
C12 0.0438(13) 0.0303(11) 0.0350(11) -0.0093(9) -0.0076(10) -0.0080(10)
C13 0.0258(10) 0.0285(10) 0.0258(10) -0.0107(8) 0.0005(8) -0.0098(8)
C14 0.0280(10) 0.0329(11) 0.0333(11) -0.0157(9) 0.0039(8) -0.0125(9)
C15 0.0442(13) 0.0472(14) 0.0542(14) -0.0338(12) 0.0081(11) -0.0168(11)
C16 0.0426(14) 0.0351(13) 0.0749(18) -0.0316(13) 0.0070(12) -0.0117(11)
C17 0.0348(12) 0.0262(11) 0.0622(16) -0.0093(11) 0.0013(11) -0.0070(10)
C18 0.0326(11) 0.0315(11) 0.0360(11) -0.0068(9) 0.0008(9) -0.0094(9)
C19 0.0237(10) 0.0271(10) 0.0319(10) -0.0124(8) 0.0042(8) -0.0099(8)
C20 0.0212(9) 0.0267(10) 0.0284(10) -0.0106(8) 0.0047(8) -0.0071(8)
C21 0.0276(10) 0.0294(10) 0.0238(9) -0.0151(8) 0.0061(8) -0.0133(8)
C22 0.0269(10) 0.0351(11) 0.0324(11) -0.0137(9) 0.0040(8) -0.0121(9)
C23 0.0281(11) 0.0472(13) 0.0411(12) -0.0207(10) 0.0128(9) -0.0193(10)
C24 0.0416(13) 0.0424(12) 0.0349(11) -0.0124(10) 0.0150(10) -0.0258(11)
C25 0.0381(12) 0.0328(11) 0.0295(11) -0.0073(9) 0.0030(9) -0.0140(10)
C26 0.0276(10) 0.0315(10) 0.0267(10) -0.0147(8) 0.0063(8) -0.0129(9)
C27 0.0290(11) 0.0304(11) 0.0359(11) -0.0159(9) 0.0038(9) -0.0112(9)

loop_
_atom_type_symbol
_atom_type_description
_atom_type_scat_dispersion_real
_atom_type_scat_dispersion_imag
_atom_type_scat_source
C C 0.0033 0.0016 'International Tables Vol C Tables 4.2.6.8 and 6.1.1.4'
H H 0.0000 0.0000 'International Tables Vol C Tables 4.2.6.8 and 6.1.1.4'
N N 0.0061 0.0033 'International Tables Vol C Tables 4.2.6.8 and 6.1.1.4'
O O 0.0106 0.0060 'International Tables Vol C Tables 4.2.6.8 and 6.1.1.4'
Co Co 0.3494 0.9721 'International Tables Vol C Tables 4.2.6.8 and 6.1.1.4'

loop_
_geom_angle_atom_site_label_1
_geom_angle_atom_site_label_2
_geom_angle_atom_site_label_3
_geom_angle
_geom_angle_site_symmetry_1
_geom_angle_site_symmetry_3
O3 Co1 O1 114.71(7) 2_756 .
O3 Co1 N4 105.67(7) 2_756 2_665
O1 Co1 N4 98.78(6) . 2_665
O3 Co1 N1 118.40(7) 2_756 .
O1 Co1 N1 105.43(7) . .
N4 Co1 N1 112.23(7) 2_665 .
C2 N1 C3 105.83(16) . .
C2 N1 Co1 130.40(14) . .
C3 N1 Co1 123.29(13) . .
C2 N2 C8 107.63(16) . .
C2 N2 C9 126.41(17) . .
C8 N2 C9 125.87(17) . .
C13 N3 C14 107.45(16) . .
C13 N3 C11 125.93(18) . .
C14 N3 C11 126.59(17) . .
C13 N4 C19 105.71(16) . .
C13 N4 Co1 128.54(13) . 2_665
C19 N4 Co1 125.23(13) . 2_665
C20 O1 Co1 113.41(12) . .
C27 O3 Co1 115.67(13) . 2_756
N1 C2 N2 111.58(17) . .
N1 C2 C1 125.08(18) . .
N2 C2 C1 123.32(18) . .
C8 C3 C4 120.78(18) . .
C8 C3 N1 108.90(17) . .
C4 C3 N1 130.32(18) . .
C5 C4 C3 117.4(2) . .
C4 C5 C6 121.1(2) . .
C7 C6 C5 122.4(2) . .
C6 C7 C8 116.1(2) . .
N2 C8 C3 106.05(17) . .
N2 C8 C7 131.82(19) . .
C3 C8 C7 122.12(19) . .
N2 C9 C10 112.24(16) . .
C9 C10 C11 112.86(17) . .
N3 C11 C10 112.21(17) . .
N4 C13 N3 112.12(17) . .
N4 C13 C12 125.05(18) . .
N3 C13 C12 122.82(18) . .
N3 C14 C19 105.96(17) . .
N3 C14 C15 131.5(2) . .
C19 C14 C15 122.5(2) . .
C16 C15 C14 116.5(2) . .
C15 C16 C17 121.3(2) . .
C18 C17 C16 122.5(2) . .
C17 C18 C19 116.7(2) . .
C14 C19 C18 120.42(19) . .
C14 C19 N4 108.76(17) . .
C18 C19 N4 130.82(19) . .
O2 C20 O1 124.56(18) . .
O2 C20 C21 120.32(17) . .
O1 C20 C21 114.79(16) . .
C26 C21 C22 119.05(18) . .
C26 C21 C20 124.11(17) . .
C22 C21 C20 116.81(17) . .
C23 C22 C21 121.0(2) . .
C24 C23 C22 119.84(19) . .
C23 C24 C25 120.20(19) . .
C24 C25 C26 120.3(2) . .
C21 C26 C25 119.53(18) . .
C21 C26 C27 122.11(17) . .
C25 C26 C27 118.34(18) . .
O4 C27 O3 124.12(19) . .
O4 C27 C26 119.88(18) . .
O3 C27 C26 116.00(18) . .

loop_
_geom_bond_atom_site_label_1
_geom_bond_atom_site_label_2
_geom_bond_distance
_geom_bond_site_symmetry_2
Co1 O3 1.9426(14) 2_756
Co1 O1 1.9640(16) .
Co1 N4 2.0559(16) 2_665
Co1 N1 2.0575(18) .
N1 C2 1.333(3) .
N1 C3 1.405(2) .
N2 C2 1.363(3) .
N2 C8 1.387(3) .
N2 C9 1.467(2) .
N3 C13 1.356(3) .
N3 C14 1.382(3) .
N3 C11 1.463(3) .
N4 C13 1.321(2) .
N4 C19 1.402(2) .
N4 Co1 2.0559(16) 2_665
O1 C20 1.281(2) .
O2 C20 1.231(2) .
O3 C27 1.284(2) .
O3 Co1 1.9426(14) 2_756
O4 C27 1.235(3) .
C1 C2 1.485(3) .
C3 C8 1.391(3) .
C3 C4 1.399(3) .
C4 C5 1.384(3) .
C5 C6 1.392(3) .
C6 C7 1.386(3) .
C7 C8 1.398(3) .
C9 C10 1.521(3) .
C10 C11 1.529(3) .
C12 C13 1.483(3) .
C14 C19 1.390(3) .
C14 C15 1.398(3) .
C15 C16 1.371(4) .
C16 C17 1.394(4) .
C17 C18 1.382(3) .
C18 C19 1.395(3) .
C20 C21 1.516(3) .
C21 C26 1.394(3) .
C21 C22 1.395(3) .
C22 C23 1.382(3) .
C23 C24 1.375(3) .
C24 C25 1.387(3) .
C25 C26 1.398(3) .
C26 C27 1.504(3) .
